data_2230782
loop_
_publ_author_name
'Cordes, David B.'
'Hua, Guoxiong'
'Slawin, Alexandra M. Z.'
'Woollins, J. Derek'

_publ_section_title
;
 Bis(furan-2-ylcarbonyl) diselenide
;
_journal_coeditor_code LH5259
_journal_issue 7
_journal_name_full 'Acta Crystallographica Section E'
_journal_page_first o1586
_journal_paper_doi 10.1107/S160053681102085X
_journal_volume 67
_journal_year 2011
_chemical_formula_iupac 'C10 H6 O4 Se2'
_chemical_formula_moiety 'C10 H6 O4 Se2'
_chemical_formula_sum 'C10 H6 O4 Se2'
_chemical_formula_weight 348.07
_chemical_name_systematic
;
Bis(furan-2-ylcarbonyl) diselenide
;
_space_group_IT_number 18
_symmetry_cell_setting orthorhombic
_symmetry_space_group_name_Hall 'P 2 2ab'
_symmetry_space_group_name_H-M 'P 21 21 2'
_atom_sites_solution_hydrogens geom
_atom_sites_solution_primary direct
_atom_sites_solution_secondary difmap
_cell_angle_alpha 90.0000
_cell_angle_beta 90.0000
_cell_angle_gamma 90.0000
_cell_formula_units_Z 2
_cell_length_a 9.615(8)
_cell_length_b 14.132(14)
_cell_length_c 3.991(4)
_cell_measurement_reflns_used 1723
_cell_measurement_temperature 125
_cell_measurement_theta_max 26.35
_cell_measurement_theta_min 2.12
_cell_volume 542.3(9)
_computing_cell_refinement 'CrystalClear (Rigaku, 2009)'
_computing_data_collection 'CrystalClear (Rigaku, 2009)'
_computing_data_reduction 'CrystalClear (Rigaku, 2009)'
_computing_molecular_graphics 'CrystalStructure 4.0 (Rigaku, 2010)'
_computing_publication_material 'CrystalStructure 4.0 (Rigaku, 2010)'
_computing_structure_refinement 'SHELXL97 (Sheldrick, 2008)'
_computing_structure_solution 'SHELXS97 (Sheldrick, 2008)'
_diffrn_ambient_temperature 125
_diffrn_detector_area_resol_mean 14.629
_diffrn_measured_fraction_theta_full 0.953
_diffrn_measured_fraction_theta_max 0.953
_diffrn_measurement_device_type 'Rigaku Saturn70'
_diffrn_measurement_method \w
_diffrn_radiation_type 'Mo K\a'
_diffrn_radiation_wavelength 0.71075
_diffrn_reflns_av_R_equivalents 0.0570
_diffrn_reflns_limit_h_max 11
_diffrn_reflns_limit_h_min -9
_diffrn_reflns_limit_k_max 16
_diffrn_reflns_limit_k_min -12
_diffrn_reflns_limit_l_max 4
_diffrn_reflns_limit_l_min -4
_diffrn_reflns_number 1716
_diffrn_reflns_theta_full 25.00
_diffrn_reflns_theta_max 25.00
_diffrn_standards_number 0
_exptl_absorpt_coefficient_mu 6.812
_exptl_absorpt_correction_T_max 0.815
_exptl_absorpt_correction_T_min 0.384
_exptl_absorpt_correction_type multi-scan
_exptl_absorpt_process_details '(REQAB; Rigaku, 1998)'
_exptl_crystal_colour colourless
_exptl_crystal_density_diffrn 2.131
_exptl_crystal_density_method 'not measured'
_exptl_crystal_description prism
_exptl_crystal_F_000 332.00
_exptl_crystal_size_max 0.180
_exptl_crystal_size_mid 0.120
_exptl_crystal_size_min 0.030
_refine_diff_density_max 1.630
_refine_diff_density_min -2.070
_refine_ls_abs_structure_details 'Flack (1983), 322 Friedel pairs'
_refine_ls_abs_structure_Flack 0.03(5)
_refine_ls_extinction_method none
_refine_ls_goodness_of_fit_ref 1.090
_refine_ls_hydrogen_treatment constr
_refine_ls_number_parameters 73
_refine_ls_number_reflns 895
_refine_ls_number_restraints 0
_refine_ls_R_factor_gt 0.0502
_refine_ls_shift/su_max 0.000
_refine_ls_structure_factor_coef Fsqd
_refine_ls_weighting_details 'w = 1/[\s^2^(Fo^2^)+(0.0809P)^2^+2.1662P] where P=(Fo^2^+2Fc^2^)/3'
_refine_ls_weighting_scheme calc
_refine_ls_wR_factor_ref 0.1312
_reflns_number_gt 873
_reflns_number_total 895
_reflns_threshold_expression F^2^>2\s(F^2^)
_cod_data_source_file lh5259.cif
_cod_data_source_block I
_cod_original_cell_volume 542.4(9)
_cod_database_code 2230782

loop_
_symmetry_equiv_pos_site_id
_symmetry_equiv_pos_as_xyz
1 +X,+Y,+Z
2 1/2+X,1/2-Y,-Z
3 1/2-X,1/2+Y,-Z
4 -X,-Y,+Z

loop_
_atom_site_type_symbol
_atom_site_label
_atom_site_fract_x
_atom_site_fract_y
_atom_site_fract_z
_atom_site_U_iso_or_equiv
_atom_site_adp_type
_atom_site_calc_flag
_atom_site_refinement_flags
_atom_site_occupancy
_atom_site_symmetry_multiplicity
_atom_site_disorder_assembly
_atom_site_disorder_group
Se Se(1) -0.03886(8) 0.42284(5) -0.0428(2) 0.0223(4) Uani d . 1.0 4 . .
O O(1) 0.2214(7) 0.4163(5) 0.2824(18) 0.0307(15) Uani d . 1.0 4 . .
O O(3) -0.0133(6) 0.2267(4) 0.1408(17) 0.0245(14) Uani d . 1.0 4 . .
C C(1) 0.1221(8) 0.3698(6) 0.202(3) 0.0220(19) Uani d . 1.0 4 . .
C C(2) 0.1076(9) 0.2689(6) 0.257(3) 0.0221(18) Uani d . 1.0 4 . .
C C(4) -0.0020(10) 0.1321(6) 0.230(3) 0.029(3) Uani d . 1.0 4 . .
C C(5) 0.1174(9) 0.1177(6) 0.407(3) 0.030(2) Uani d . 1.0 4 . .
C C(6) 0.1870(9) 0.2064(6) 0.420(3) 0.029(2) Uani d . 1.0 4 . .
H H(4) -0.0677 0.0843 0.1754 0.0354 Uiso calc R 1.0 4 . .
H H(5) 0.1481 0.0598 0.5026 0.0358 Uiso calc R 1.0 4 . .
H H(6) 0.2737 0.2190 0.5251 0.0346 Uiso calc R 1.0 4 . .

loop_
_atom_site_aniso_label
_atom_site_aniso_U_11
_atom_site_aniso_U_22
_atom_site_aniso_U_33
_atom_site_aniso_U_12
_atom_site_aniso_U_13
_atom_site_aniso_U_23
Se(1) 0.0186(5) 0.0255(5) 0.0228(5) -0.0008(4) -0.0037(4) -0.0008(4)
O(1) 0.019(3) 0.029(3) 0.044(4) -0.003(3) -0.004(3) -0.003(4)
O(3) 0.017(3) 0.023(3) 0.033(4) -0.002(3) 0.000(3) 0.001(3)
C(1) 0.011(4) 0.039(5) 0.016(5) 0.002(4) -0.002(4) -0.006(4)
C(2) 0.016(4) 0.031(4) 0.019(5) 0.001(4) 0.006(4) -0.008(4)
C(4) 0.030(5) 0.021(4) 0.038(6) -0.004(4) 0.004(4) -0.002(4)
C(5) 0.024(4) 0.025(4) 0.041(6) 0.007(4) 0.003(5) 0.006(5)
C(6) 0.011(4) 0.039(5) 0.037(6) 0.007(4) -0.007(4) -0.004(5)

loop_
_atom_type_symbol
_atom_type_description
_atom_type_scat_dispersion_real
_atom_type_scat_dispersion_imag
_atom_type_scat_source
C C 0.0033 0.0016
;
International Tables for Crystallography
(1992, Vol. C, Tables 4.2.6.8 and 6.1.1.4)
;
H H 0.0000 0.0000
;
International Tables for Crystallography
(1992, Vol. C, Table 6.1.1.4)
;
O O 0.0106 0.0060
;
International Tables for Crystallography
(1992, Vol. C, Tables 4.2.6.8 and 6.1.1.4)
;
Se Se -0.0929 2.2259
;
International Tables for Crystallography
(1992, Vol. C, Tables 4.2.6.8 and 6.1.1.4)
;

loop_
_geom_angle_atom_site_label_1
_geom_angle_atom_site_label_2
_geom_angle_atom_site_label_3
_geom_angle_site_symmetry_1
_geom_angle_site_symmetry_2
_geom_angle_site_symmetry_3
_geom_angle
_geom_angle_publ_flag
Se(1) Se(1) C(1) 4_565 . . 96.0(3) n
C(2) O(3) C(4) . . . 105.3(7) n
Se(1) C(1) O(1) . . . 123.1(7) n
Se(1) C(1) C(2) . . . 111.9(6) n
O(1) C(1) C(2) . . . 125.0(8) n
O(3) C(2) C(1) . . . 117.0(8) n
O(3) C(2) C(6) . . . 110.9(8) n
C(1) C(2) C(6) . . . 132.0(9) n
O(3) C(4) C(5) . . . 110.0(8) n
C(4) C(5) C(6) . . . 106.5(8) n
C(2) C(6) C(5) . . . 107.2(8) n
O(3) C(4) H(4) . . . 125.009 no
C(5) C(4) H(4) . . . 125.002 no
C(4) C(5) H(5) . . . 126.736 no
C(6) C(5) H(5) . . . 126.737 no
C(2) C(6) H(6) . . . 126.404 no
C(5) C(6) H(6) . . . 126.395 no

loop_
_geom_bond_atom_site_label_1
_geom_bond_atom_site_label_2
_geom_bond_site_symmetry_1
_geom_bond_site_symmetry_2
_geom_bond_distance
_geom_bond_publ_flag
Se(1) Se(1) . 4_565 2.305(3) n
Se(1) C(1) . . 1.977(9) n
O(1) C(1) . . 1.203(11) n
O(3) C(2) . . 1.386(11) n
O(3) C(4) . . 1.388(10) n
C(1) C(2) . . 1.449(12) n
C(2) C(6) . . 1.337(13) n
C(4) C(5) . . 1.363(14) n
C(5) C(6) . . 1.422(12) n
C(4) H(4) . . 0.950 no
C(5) H(5) . . 0.950 no
C(6) H(6) . . 0.950 no

loop_
_geom_torsion_atom_site_label_1
_geom_torsion_atom_site_label_2
_geom_torsion_atom_site_label_3
_geom_torsion_atom_site_label_4
_geom_torsion_site_symmetry_1
_geom_torsion_site_symmetry_2
_geom_torsion_site_symmetry_3
_geom_torsion_site_symmetry_4
_geom_torsion
_geom_torsion_publ_flag
Se(1) Se(1) C(1) O(1) 4_565 . . . -3.6(7) no
Se(1) Se(1) C(1) C(2) 4_565 . . . 178.9(5) no
C(1) Se(1) Se(1) C(1) . . 4_565 4_565 -120.5(3) no
C(2) O(3) C(4) C(5) . . . . 2.9(10) no
C(4) O(3) C(2) C(1) . . . . -178.9(7) no
C(4) O(3) C(2) C(6) . . . . -2.5(9) no
Se(1) C(1) C(2) O(3) . . . . -1.3(10) no
Se(1) C(1) C(2) C(6) . . . . -176.7(7) no
O(1) C(1) C(2) O(3) . . . . -178.8(8) no
O(1) C(1) C(2) C(6) . . . . 5.7(16) no
O(3) C(2) C(6) C(5) . . . . 1.3(11) no
C(1) C(2) C(6) C(5) . . . . 176.9(9) no
O(3) C(4) C(5) C(6) . . . . -2.1(11) no
C(4) C(5) C(6) C(2) . . . . 0.5(11) no
